data_1508494
loop_
_publ_author_name
'Dutkiewicz, Grzegorz'
'Kubicki, Maciej'
'Dayananda, Alaloor S.'
'Yathirajan, Hemmige S.'
'Ramesha, Andagar R.'

_publ_section_title
;
 Temperature-Dependent Ordering of the Methyl Group in the Crystal
 Structure of 5-(2-Chlorophenyl)-7-ethyl-1H-thieno
 [2,3-E][1,4]diazepin-2(3H)-one
;
_journal_issue 3
_journal_name_full Crystals
_journal_page_first 1347
_journal_page_last 1356
_journal_paper_doi 10.3390/cryst2031347
_journal_volume 2
_journal_year 2012
_chemical_formula_sum 'C15 H13 Cl N2 O S'
_chemical_formula_weight 304.78
_chemical_name_systematic
;
 ?
;
_space_group_IT_number 14
_symmetry_cell_setting monoclinic
_symmetry_space_group_name_Hall '-P 2ybc'
_symmetry_space_group_name_H-M 'P 1 21/c 1'
_atom_sites_solution_hydrogens geom
_atom_sites_solution_primary direct
_atom_sites_solution_secondary difmap
_audit_creation_method SHELXL-97
_cell_angle_alpha 90.00
_cell_angle_beta 101.245(5)
_cell_angle_gamma 90.00
_cell_formula_units_Z 4
_cell_length_a 15.5187(8)
_cell_length_b 10.9358(5)
_cell_length_c 8.8141(4)
_cell_measurement_reflns_used 1661
_cell_measurement_temperature 230(1)
_cell_measurement_theta_max 28.8475
_cell_measurement_theta_min 2.9221
_cell_volume 1467.12(12)
_computing_cell_refinement 'CrysAlis Pro (Agilent Technologies (2011))'
_computing_data_collection 'CrysAlis Pro (Agilent Technologies (2011))'
_computing_data_reduction 'CrysAlis Pro (Agilent Technologies (2011))'
_computing_molecular_graphics 'XP (Sheldrick, 2008)'
_computing_publication_material 'SHELXL-97 (Sheldrick, 2008)'
_computing_structure_refinement 'SHELXL-97 (Sheldrick, 2008)'
_computing_structure_solution 'SIR92 (Altomare et al., 1993)'
_diffrn_ambient_temperature 230(1)
_diffrn_detector_area_resol_mean 16.1544
_diffrn_measured_fraction_theta_full 0.995
_diffrn_measured_fraction_theta_max 0.854
_diffrn_measurement_device_type 'Xcalibur, Eos'
_diffrn_measurement_method \w-scan
_diffrn_radiation_monochromator graphite
_diffrn_radiation_source 'Enhance (Mo) X-ray Source'
_diffrn_radiation_type 'Mo K\a'
_diffrn_radiation_wavelength 0.7107
_diffrn_reflns_av_R_equivalents 0.0236
_diffrn_reflns_av_sigmaI/netI 0.0423
_diffrn_reflns_limit_h_max 18
_diffrn_reflns_limit_h_min -19
_diffrn_reflns_limit_k_max 9
_diffrn_reflns_limit_k_min -14
_diffrn_reflns_limit_l_max 11
_diffrn_reflns_limit_l_min -11
_diffrn_reflns_number 6177
_diffrn_reflns_theta_full 25.00
_diffrn_reflns_theta_max 28.91
_diffrn_reflns_theta_min 3.00
_exptl_absorpt_coefficient_mu 0.399
_exptl_absorpt_correction_T_max 1.00000
_exptl_absorpt_correction_T_min 0.67626
_exptl_absorpt_correction_type multi-scan
_exptl_absorpt_process_details
;
CrysAlisPro, Agilent Technologies,
Version 1.171.35.15 (release 03-08-2011 CrysAlis171 .NET)
(compiled Aug  3 2011,13:03:54)
Empirical absorption correction using spherical harmonics,
 implemented in SCALE3 ABSPACK scaling algorithm.
;
_exptl_crystal_colour colourless
_exptl_crystal_density_diffrn 1.380
_exptl_crystal_density_method 'not measured'
_exptl_crystal_description block
_exptl_crystal_F_000 632
_exptl_crystal_size_max 0.25
_exptl_crystal_size_mid 0.15
_exptl_crystal_size_min 0.1
_refine_diff_density_max 0.338
_refine_diff_density_min -0.291
_refine_diff_density_rms 0.044
_refine_ls_extinction_method none
_refine_ls_goodness_of_fit_ref 1.018
_refine_ls_hydrogen_treatment mixed
_refine_ls_matrix_type full
_refine_ls_number_parameters 222
_refine_ls_number_reflns 3286
_refine_ls_number_restraints 0
_refine_ls_restrained_S_all 1.018
_refine_ls_R_factor_all 0.0688
_refine_ls_R_factor_gt 0.0455
_refine_ls_shift/su_max 0.000
_refine_ls_shift/su_mean 0.000
_refine_ls_structure_factor_coef Fsqd
_refine_ls_weighting_details 'calc w=1/[\s^2^(Fo^2^)+(0.0483P)^2^+0.3847P] where P=(Fo^2^+2Fc^2^)/3'
_refine_ls_weighting_scheme calc
_refine_ls_wR_factor_gt 0.1054
_refine_ls_wR_factor_ref 0.1195
_reflns_number_gt 2393
_reflns_number_total 3286
_reflns_threshold_expression >2\s(I)
_cod_data_source_file C15H13ClN2OS_P21_c_08_230_crystals-02-01347-s001_DC226.cif
_cod_data_source_block 8_230_chateigner_1508494
_cod_original_sg_symbol_H-M P21/c
_cod_database_code 1508494

loop_
_symmetry_equiv_pos_as_xyz
'x, y, z'
'-x, y+1/2, -z+1/2'
'-x, -y, -z'
'x, -y-1/2, z-1/2'

loop_
_atom_site_label
_atom_site_type_symbol
_atom_site_fract_x
_atom_site_fract_y
_atom_site_fract_z
_atom_site_U_iso_or_equiv
_atom_site_adp_type
_atom_site_occupancy
_atom_site_symmetry_multiplicity
_atom_site_calc_flag
_atom_site_refinement_flags
N1 N 0.08111(13) 0.53641(17) 0.6716(2) 0.0392(4) Uani 1 1 d .
H1 H 0.0506(15) 0.486(2) 0.632(3) 0.041(7) Uiso 1 1 d .
C2 C 0.07397(13) 0.64476(19) 0.5962(2) 0.0353(5) Uani 1 1 d .
O2 O 0.02766(10) 0.65540(13) 0.46628(16) 0.0438(4) Uani 1 1 d .
C3 C 0.12501(14) 0.74971(19) 0.6794(3) 0.0366(5) Uani 1 1 d .
H3A H 0.1095(13) 0.821(2) 0.619(2) 0.039(6) Uiso 1 1 d .
H3B H 0.1069(14) 0.7571(19) 0.783(2) 0.042(6) Uiso 1 1 d .
N4 N 0.22069(11) 0.73296(15) 0.7019(2) 0.0386(4) Uani 1 1 d .
C5 C 0.25612(13) 0.65359(18) 0.8012(2) 0.0357(5) Uani 1 1 d .
C51 C 0.35459(14) 0.6514(2) 0.8369(2) 0.0414(5) Uani 1 1 d .
C52 C 0.40271(16) 0.5602(2) 0.7850(3) 0.0515(6) Uani 1 1 d .
Cl52 Cl 0.34795(5) 0.44198(8) 0.67465(11) 0.0897(3) Uani 1 1 d .
C53 C 0.49395(18) 0.5605(3) 0.8172(4) 0.0632(7) Uani 1 1 d .
H53 H 0.5274(19) 0.497(3) 0.777(3) 0.081(9) Uiso 1 1 d .
C54 C 0.53722(19) 0.6538(3) 0.9028(4) 0.0668(8) Uani 1 1 d .
H54 H 0.5973(19) 0.653(3) 0.927(3) 0.073(8) Uiso 1 1 d .
C55 C 0.49095(19) 0.7457(3) 0.9572(4) 0.0699(8) Uani 1 1 d .
H55 H 0.5154(18) 0.814(3) 1.016(3) 0.074(9) Uiso 1 1 d .
C56 C 0.39990(17) 0.7450(3) 0.9238(3) 0.0582(7) Uani 1 1 d .
H56 H 0.3649(15) 0.814(2) 0.955(3) 0.058(7) Uiso 1 1 d .
C6 C 0.21061(14) 0.56603(18) 0.8829(2) 0.0354(5) Uani 1 1 d .
C7 C 0.24436(15) 0.5132(2) 1.0301(3) 0.0400(5) Uani 1 1 d .
H7 H 0.2955(15) 0.536(2) 1.092(2) 0.042(6) Uiso 1 1 d .
C8 C 0.19273(16) 0.42649(19) 1.0749(3) 0.0430(5) Uani 1 1 d .
C81 C 0.2055(2) 0.3581(3) 1.2257(3) 0.0609(7) Uani 1 1 d .
H81A H 0.2685(17) 0.360(2) 1.301(3) 0.058(7) Uiso 1 1 d .
H81B H 0.1926(19) 0.275(3) 1.206(3) 0.084(10) Uiso 1 1 d .
C82 C 0.1595(2) 0.4153(3) 1.3407(3) 0.0875(11) Uani 1 1 d .
H82A H 0.1801 0.4976 1.3609 0.131 Uiso 1 1 calc R
H82B H 0.1712 0.3691 1.4351 0.131 Uiso 1 1 calc R
H82C H 0.0974 0.4162 1.3004 0.131 Uiso 1 1 calc R
S9 S 0.09780(4) 0.40664(5) 0.93557(7) 0.04500(19) Uani 1 1 d .
C10 C 0.13084(13) 0.51558(18) 0.8175(2) 0.0349(4) Uani 1 1 d .

loop_
_atom_site_aniso_label
_atom_site_aniso_U_11
_atom_site_aniso_U_22
_atom_site_aniso_U_33
_atom_site_aniso_U_23
_atom_site_aniso_U_13
_atom_site_aniso_U_12
N1 0.0464(11) 0.0296(9) 0.0412(11) -0.0030(9) 0.0079(8) -0.0090(9)
C2 0.0379(11) 0.0333(11) 0.0374(11) -0.0008(9) 0.0142(9) -0.0011(9)
O2 0.0529(9) 0.0390(8) 0.0383(8) 0.0037(7) 0.0064(7) -0.0062(7)
C3 0.0413(12) 0.0271(10) 0.0421(12) -0.0002(10) 0.0104(9) -0.0003(9)
N4 0.0390(9) 0.0316(9) 0.0462(10) 0.0027(8) 0.0108(8) -0.0019(8)
C5 0.0397(11) 0.0299(10) 0.0397(11) -0.0026(9) 0.0133(9) -0.0019(9)
C51 0.0387(11) 0.0402(12) 0.0472(12) 0.0081(10) 0.0132(9) -0.0025(10)
C52 0.0438(13) 0.0467(13) 0.0658(16) 0.0029(12) 0.0149(11) 0.0013(11)
Cl52 0.0650(5) 0.0715(5) 0.1353(8) -0.0462(5) 0.0265(5) 0.0039(4)
C53 0.0453(15) 0.0633(18) 0.085(2) 0.0105(16) 0.0212(14) 0.0074(14)
C54 0.0372(14) 0.082(2) 0.082(2) 0.0200(17) 0.0117(13) -0.0070(15)
C55 0.0561(17) 0.073(2) 0.080(2) -0.0037(17) 0.0109(15) -0.0236(16)
C56 0.0469(15) 0.0537(15) 0.0762(18) -0.0087(14) 0.0174(13) -0.0083(13)
C6 0.0408(11) 0.0301(10) 0.0387(11) 0.0002(9) 0.0159(9) 0.0018(9)
C7 0.0445(13) 0.0357(11) 0.0408(12) -0.0003(10) 0.0103(10) 0.0065(10)
C8 0.0546(14) 0.0341(11) 0.0435(12) 0.0047(10) 0.0171(10) 0.0096(10)
C81 0.086(2) 0.0478(16) 0.0547(16) 0.0169(13) 0.0282(15) 0.0165(15)
C82 0.128(3) 0.080(2) 0.0633(19) 0.0142(17) 0.0406(19) 0.019(2)
S9 0.0512(4) 0.0344(3) 0.0538(4) 0.0073(3) 0.0209(3) -0.0039(3)
C10 0.0411(11) 0.0281(10) 0.0386(11) 0.0005(9) 0.0153(9) -0.0001(9)

loop_
_atom_type_symbol
_atom_type_description
_atom_type_scat_dispersion_real
_atom_type_scat_dispersion_imag
_atom_type_scat_source
C C 0.0033 0.0016 'International Tables Vol C Tables 4.2.6.8 and 6.1.1.4'
H H 0.0000 0.0000 'International Tables Vol C Tables 4.2.6.8 and 6.1.1.4'
N N 0.0061 0.0033 'International Tables Vol C Tables 4.2.6.8 and 6.1.1.4'
O O 0.0106 0.0060 'International Tables Vol C Tables 4.2.6.8 and 6.1.1.4'
S S 0.1246 0.1234 'International Tables Vol C Tables 4.2.6.8 and 6.1.1.4'
Cl Cl 0.1484 0.1585 'International Tables Vol C Tables 4.2.6.8 and 6.1.1.4'

loop_
_geom_angle_atom_site_label_1
_geom_angle_atom_site_label_2
_geom_angle_atom_site_label_3
_geom_angle
C2 N1 C10 125.34(19)
C2 N1 H1 115.1(17)
C10 N1 H1 119.3(17)
O2 C2 N1 121.07(19)
O2 C2 C3 122.55(19)
N1 C2 C3 116.38(18)
N4 C3 C2 113.14(17)
N4 C3 H3A 108.5(13)
C2 C3 H3A 107.5(12)
N4 C3 H3B 109.8(12)
C2 C3 H3B 106.9(12)
H3A C3 H3B 111.0(17)
C5 N4 C3 117.70(17)
N4 C5 C6 126.73(19)
N4 C5 C51 116.06(18)
C6 C5 C51 117.21(18)
C52 C51 C56 118.0(2)
C52 C51 C5 122.6(2)
C56 C51 C5 119.4(2)
C51 C52 C53 121.9(2)
C51 C52 Cl52 119.17(18)
C53 C52 Cl52 119.0(2)
C54 C53 C52 119.1(3)
C54 C53 H53 119.8(17)
C52 C53 H53 121.1(17)
C53 C54 C55 120.3(3)
C53 C54 H54 119.2(18)
C55 C54 H54 120.4(18)
C54 C55 C56 120.1(3)
C54 C55 H55 126.0(17)
C56 C55 H55 113.9(17)
C51 C56 C55 120.6(3)
C51 C56 H56 117.7(14)
C55 C56 H56 121.6(14)
C10 C6 C7 111.13(19)
C10 C6 C5 122.59(19)
C7 C6 C5 126.0(2)
C8 C7 C6 114.7(2)
C8 C7 H7 121.5(14)
C6 C7 H7 123.8(14)
C7 C8 C81 128.6(2)
C7 C8 S9 110.56(17)
C81 C8 S9 120.7(2)
C82 C81 C8 113.3(2)
C82 C81 H81A 94.0(13)
C8 C81 H81A 119.2(13)
C82 C81 H81B 114.7(19)
C8 C81 H81B 109.4(18)
H81A C81 H81B 106(2)
C81 C82 H82A 109.5
C81 C82 H82B 109.5
H82A C82 H82B 109.5
C81 C82 H82C 109.5
H82A C82 H82C 109.5
H82B C82 H82C 109.5
C10 S9 C8 91.69(10)
C6 C10 N1 128.11(19)
C6 C10 S9 111.92(16)
N1 C10 S9 119.81(16)

loop_
_geom_bond_atom_site_label_1
_geom_bond_atom_site_label_2
_geom_bond_distance
N1 C2 1.353(3)
N1 C10 1.383(3)
N1 H1 0.77(2)
C2 O2 1.233(2)
C2 C3 1.502(3)
C3 N4 1.471(3)
C3 H3A 0.95(2)
C3 H3B 1.01(2)
N4 C5 1.278(3)
C5 C6 1.460(3)
C5 C51 1.499(3)
C51 C52 1.377(3)
C51 C56 1.385(3)
C52 C53 1.389(3)
C52 Cl52 1.737(3)
C53 C54 1.366(4)
C53 H53 0.98(3)
C54 C55 1.375(4)
C54 H54 0.91(3)
C55 C56 1.386(4)
C55 H55 0.95(3)
C56 H56 1.00(3)
C6 C10 1.375(3)
C6 C7 1.424(3)
C7 C8 1.349(3)
C7 H7 0.91(2)
C8 C81 1.504(3)
C8 S9 1.738(2)
C81 C82 1.487(4)
C81 H81A 1.07(2)
C81 H81B 0.94(3)
C82 H82A 0.9600
C82 H82B 0.9600
C82 H82C 0.9600
S9 C10 1.725(2)

loop_
_geom_hbond_atom_site_label_D
_geom_hbond_atom_site_label_H
_geom_hbond_atom_site_label_A
_geom_hbond_distance_DH
_geom_hbond_distance_HA
_geom_hbond_distance_DA
_geom_hbond_angle_DHA
_geom_hbond_site_symmetry_A
N1 H1 O2 0.77(2) 2.05(2) 2.815(2) 177(2) 3_566
C3 H3B O2 1.01(2) 2.41(2) 3.353(3) 154.9(16) 4_576

loop_
_geom_torsion_atom_site_label_1
_geom_torsion_atom_site_label_2
_geom_torsion_atom_site_label_3
_geom_torsion_atom_site_label_4
_geom_torsion
C10 N1 C2 O2 -179.61(19)
C10 N1 C2 C3 0.2(3)
O2 C2 C3 N4 -114.0(2)
N1 C2 C3 N4 66.1(2)
C2 C3 N4 C5 -72.0(2)
C3 N4 C5 C6 8.0(3)
C3 N4 C5 C51 -171.77(17)
N4 C5 C51 C52 -106.6(2)
C6 C5 C51 C52 73.6(3)
N4 C5 C51 C56 72.6(3)
C6 C5 C51 C56 -107.2(2)
C56 C51 C52 C53 -0.2(4)
C5 C51 C52 C53 179.0(2)
C56 C51 C52 Cl52 -179.59(19)
C5 C51 C52 Cl52 -0.4(3)
C51 C52 C53 C54 0.1(4)
Cl52 C52 C53 C54 179.5(2)
C52 C53 C54 C55 0.4(4)
C53 C54 C55 C56 -0.7(4)
C52 C51 C56 C55 -0.2(4)
C5 C51 C56 C55 -179.4(2)
C54 C55 C56 C51 0.6(4)
N4 C5 C6 C10 32.6(3)
C51 C5 C6 C10 -147.6(2)
N4 C5 C6 C7 -153.6(2)
C51 C5 C6 C7 26.2(3)
C10 C6 C7 C8 0.0(3)
C5 C6 C7 C8 -174.39(19)
C6 C7 C8 C81 -176.0(2)
C6 C7 C8 S9 -0.6(2)
C7 C8 C81 C82 93.9(4)
S9 C8 C81 C82 -81.2(3)
C7 C8 S9 C10 0.73(17)
C81 C8 S9 C10 176.61(19)
C7 C6 C10 N1 -174.8(2)
C5 C6 C10 N1 -0.2(3)
C7 C6 C10 S9 0.6(2)
C5 C6 C10 S9 175.18(15)
C2 N1 C10 C6 -35.7(3)
C2 N1 C10 S9 149.34(17)
C8 S9 C10 C6 -0.74(17)
C8 S9 C10 N1 175.03(17)

loop_
_cod_related_entry_id
_cod_related_entry_code
_cod_related_entry_database
1 12286572 ChemSpider
